data_7206868
loop_
_publ_author_name
'Solanko, Katarzyna A.'
'Bond., Andrew D.'

_publ_section_title
;
 Influence of impurities on the crystallisation of 5-X-aspirin and
 5-X-aspirin anhydride polymorphs (X = Cl, Br, Me)
;
_journal_issue 23
_journal_name_full CrystEngComm
_journal_page_first 6991
_journal_paper_doi 10.1039/c1ce06065a
_journal_volume 13
_journal_year 2011
_chemical_formula_moiety 'C9 H7 Br O4'
_chemical_formula_sum 'C9 H7 Br O4'
_chemical_formula_weight 259.06
_chemical_name_common '5-bromo-aspirin (form II)'
_chemical_name_systematic '2-acetyloxy-5-bromobenzoic acid'
_space_group_IT_number 14
_symmetry_cell_setting monoclinic
_symmetry_space_group_name_Hall '-P 2ybc'
_symmetry_space_group_name_H-M 'P 1 21/c 1'
_atom_sites_solution_hydrogens geom
_atom_sites_solution_primary direct
_atom_sites_solution_secondary difmap
_cell_angle_alpha 90.00
_cell_angle_beta 98.935(2)
_cell_angle_gamma 90.00
_cell_formula_units_Z 4
_cell_length_a 5.0940(2)
_cell_length_b 17.8642(7)
_cell_length_c 10.6736(4)
_cell_measurement_reflns_used 4190
_cell_measurement_temperature 150(2)
_cell_measurement_theta_max 25.03
_cell_measurement_theta_min 2.99
_cell_volume 959.51(6)
_computing_cell_refinement 'SAINT v.7.68a (Bruker, 2010)'
_computing_data_collection 'APEX2 v2010.1-2 (Bruker, 2010)'
_computing_data_reduction SAINT
_computing_molecular_graphics SHELXTL
_computing_publication_material SHELXTL
_computing_structure_refinement SHELXTL
_computing_structure_solution 'SHELXTL v.6.12 (Sheldrick, 2008)'
_diffrn_ambient_temperature 150(2)
_diffrn_measured_fraction_theta_full 0.987
_diffrn_measured_fraction_theta_max 0.987
_diffrn_measurement_device_type 'Bruker Nonius X8APEX-II CCD'
_diffrn_measurement_method '\w and \f scans'
_diffrn_radiation_monochromator graphite
_diffrn_radiation_source 'fine-focus sealed tube'
_diffrn_radiation_type MoK\a
_diffrn_radiation_wavelength 0.71073
_diffrn_reflns_av_R_equivalents 0.0229
_diffrn_reflns_av_sigmaI/netI 0.0203
_diffrn_reflns_limit_h_max 6
_diffrn_reflns_limit_h_min -6
_diffrn_reflns_limit_k_max 21
_diffrn_reflns_limit_k_min -21
_diffrn_reflns_limit_l_max 12
_diffrn_reflns_limit_l_min -12
_diffrn_reflns_number 7302
_diffrn_reflns_theta_full 25.05
_diffrn_reflns_theta_max 25.05
_diffrn_reflns_theta_min 3.86
_diffrn_standards_number 0
_exptl_absorpt_coefficient_mu 4.268
_exptl_absorpt_correction_T_max 0.848
_exptl_absorpt_correction_T_min 0.378
_exptl_absorpt_correction_type multi-scan
_exptl_absorpt_process_details 'SADABS (Sheldrick, 2008)'
_exptl_crystal_colour colourless
_exptl_crystal_density_diffrn 1.793
_exptl_crystal_density_method 'not measured'
_exptl_crystal_description plate
_exptl_crystal_F_000 512
_exptl_crystal_size_max 0.15
_exptl_crystal_size_mid 0.10
_exptl_crystal_size_min 0.04
_refine_diff_density_max 0.332
_refine_diff_density_min -0.263
_refine_diff_density_rms 0.050
_refine_ls_extinction_method none
_refine_ls_goodness_of_fit_ref 1.027
_refine_ls_hydrogen_treatment mixed
_refine_ls_matrix_type full
_refine_ls_number_parameters 132
_refine_ls_number_reflns 1666
_refine_ls_number_restraints 0
_refine_ls_restrained_S_all 1.027
_refine_ls_R_factor_all 0.0242
_refine_ls_R_factor_gt 0.0203
_refine_ls_shift/su_max 0.002
_refine_ls_shift/su_mean 0.000
_refine_ls_structure_factor_coef Fsqd
_refine_ls_weighting_details 'calc w=1/[\s^2^(Fo^2^)+(0.0227P)^2^+0.6958P] where P=(Fo^2^+2Fc^2^)/3'
_refine_ls_weighting_scheme calc
_refine_ls_wR_factor_gt 0.0498
_refine_ls_wR_factor_ref 0.0516
_reflns_number_gt 1505
_reflns_number_total 1666
_reflns_threshold_expression I>2\s(I)
_cod_data_source_file c1ce06065a.txt
_cod_data_source_block 5-Br-A
_cod_original_sg_symbol_H-M 'P 21/c'
_cod_database_code 7206868

loop_
_symmetry_equiv_pos_as_xyz
'x, y, z'
'-x, y+1/2, -z+1/2'
'-x, -y, -z'
'x, -y-1/2, z-1/2'

loop_
_atom_site_label
_atom_site_type_symbol
_atom_site_fract_x
_atom_site_fract_y
_atom_site_fract_z
_atom_site_U_iso_or_equiv
_atom_site_adp_type
_atom_site_occupancy
_atom_site_symmetry_multiplicity
_atom_site_calc_flag
_atom_site_refinement_flags
Br1 Br 0.84669(5) 0.410261(13) 1.06165(2) 0.03457(10) Uani 1 1 d .
O1 O 0.1846(3) 0.50405(8) 0.66394(14) 0.0226(3) Uani 1 1 d .
H1 H 0.064(5) 0.5215(13) 0.620(2) 0.027(7) Uiso 1 1 d .
O2 O 0.2407(3) 0.44367(8) 0.48752(13) 0.0226(3) Uani 1 1 d .
O3 O 0.6826(3) 0.35938(8) 0.49691(12) 0.0209(3) Uani 1 1 d .
O4 O 0.3657(3) 0.27287(9) 0.50456(15) 0.0341(4) Uani 1 1 d .
C1 C 0.5359(4) 0.41798(10) 0.67944(19) 0.0185(4) Uani 1 1 d .
C2 C 0.7050(4) 0.36943(10) 0.62763(19) 0.0183(4) Uani 1 1 d .
C3 C 0.9117(4) 0.33344(11) 0.7025(2) 0.0230(5) Uani 1 1 d .
H3A H 1.0242 0.3007 0.6650 0.028 Uiso 1 1 calc R
C4 C 0.9557(4) 0.34501(11) 0.8325(2) 0.0242(5) Uani 1 1 d .
H4A H 1.0971 0.3203 0.8851 0.029 Uiso 1 1 calc R
C5 C 0.7892(4) 0.39328(11) 0.88388(19) 0.0227(5) Uani 1 1 d .
C6 C 0.5817(4) 0.42967(11) 0.8099(2) 0.0212(4) Uani 1 1 d .
H6A H 0.4704 0.4626 0.8479 0.025 Uiso 1 1 calc R
C7 C 0.3086(4) 0.45609(10) 0.60004(19) 0.0182(4) Uani 1 1 d .
C8 C 0.4899(4) 0.31101(11) 0.4430(2) 0.0246(5) Uani 1 1 d .
C9 C 0.4633(5) 0.31402(14) 0.3024(2) 0.0382(6) Uani 1 1 d .
H9A H 0.4059 0.2650 0.2669 0.057 Uiso 1 1 calc R
H9B H 0.6352 0.3270 0.2779 0.057 Uiso 1 1 calc R
H9C H 0.3313 0.3520 0.2698 0.057 Uiso 1 1 calc R

loop_
_atom_site_aniso_label
_atom_site_aniso_U_11
_atom_site_aniso_U_22
_atom_site_aniso_U_33
_atom_site_aniso_U_23
_atom_site_aniso_U_13
_atom_site_aniso_U_12
Br1 0.04064(16) 0.04439(16) 0.01603(14) 0.00137(9) -0.00395(10) 0.00851(10)
O1 0.0234(8) 0.0245(8) 0.0178(8) 0.0004(6) -0.0035(7) 0.0084(6)
O2 0.0217(7) 0.0268(7) 0.0173(8) -0.0018(6) -0.0037(6) 0.0040(6)
O3 0.0212(7) 0.0254(7) 0.0158(7) -0.0003(6) 0.0019(6) -0.0015(6)
O4 0.0445(10) 0.0315(8) 0.0261(8) -0.0038(7) 0.0054(7) -0.0152(7)
C1 0.0169(10) 0.0187(10) 0.0188(11) 0.0011(8) -0.0003(8) -0.0033(8)
C2 0.0173(10) 0.0193(10) 0.0182(10) 0.0000(8) 0.0017(8) -0.0039(8)
C3 0.0201(10) 0.0225(10) 0.0263(12) 0.0022(9) 0.0035(9) 0.0020(8)
C4 0.0194(10) 0.0257(11) 0.0251(12) 0.0053(9) -0.0038(9) 0.0023(8)
C5 0.0247(11) 0.0270(11) 0.0152(10) 0.0016(8) -0.0011(9) -0.0022(9)
C6 0.0222(11) 0.0203(10) 0.0202(11) 0.0002(8) 0.0004(9) 0.0019(8)
C7 0.0175(10) 0.0165(10) 0.0200(11) 0.0016(8) 0.0014(8) -0.0036(8)
C8 0.0272(11) 0.0220(10) 0.0237(11) -0.0037(9) 0.0012(9) 0.0016(9)
C9 0.0517(15) 0.0417(14) 0.0205(12) -0.0051(10) 0.0031(11) -0.0061(12)

loop_
_atom_type_symbol
_atom_type_description
_atom_type_scat_dispersion_real
_atom_type_scat_dispersion_imag
_atom_type_scat_source
C C 0.0033 0.0016 'International Tables Vol C Tables 4.2.6.8 and 6.1.1.4'
H H 0.0000 0.0000 'International Tables Vol C Tables 4.2.6.8 and 6.1.1.4'
O O 0.0106 0.0060 'International Tables Vol C Tables 4.2.6.8 and 6.1.1.4'
Br Br -0.2901 2.4595 'International Tables Vol C Tables 4.2.6.8 and 6.1.1.4'

loop_
_geom_angle_atom_site_label_1
_geom_angle_atom_site_label_2
_geom_angle_atom_site_label_3
_geom_angle
C7 O1 H1 110.3(18)
C8 O3 C2 116.41(15)
C6 C1 C2 118.17(18)
C6 C1 C7 119.70(18)
C2 C1 C7 122.13(18)
C3 C2 O3 117.18(17)
C3 C2 C1 121.54(19)
O3 C2 C1 121.14(17)
C2 C3 C4 120.06(19)
C2 C3 H3A 120.0
C4 C3 H3A 120.0
C5 C4 C3 118.48(19)
C5 C4 H4A 120.8
C3 C4 H4A 120.8
C6 C5 C4 122.00(19)
C6 C5 Br1 118.82(16)
C4 C5 Br1 119.18(16)
C5 C6 C1 119.76(19)
C5 C6 H6A 120.1
C1 C6 H6A 120.1
O2 C7 O1 122.99(18)
O2 C7 C1 123.68(18)
O1 C7 C1 113.32(17)
O4 C8 O3 122.47(19)
O4 C8 C9 127.1(2)
O3 C8 C9 110.43(18)
C8 C9 H9A 109.5
C8 C9 H9B 109.5
H9A C9 H9B 109.5
C8 C9 H9C 109.5
H9A C9 H9C 109.5
H9B C9 H9C 109.5

loop_
_geom_bond_atom_site_label_1
_geom_bond_atom_site_label_2
_geom_bond_distance
Br1 C5 1.899(2)
O1 C7 1.316(2)
O1 H1 0.78(3)
O2 C7 1.217(2)
O3 C8 1.366(2)
O3 C2 1.394(2)
O4 C8 1.194(3)
C1 C6 1.391(3)
C1 C2 1.396(3)
C1 C7 1.489(3)
C2 C3 1.378(3)
C3 C4 1.386(3)
C3 H3A 0.950
C4 C5 1.381(3)
C4 H4A 0.950
C5 C6 1.380(3)
C6 H6A 0.950
C8 C9 1.487(3)
C9 H9A 0.980
C9 H9B 0.980
C9 H9C 0.980

loop_
_geom_torsion_atom_site_label_1
_geom_torsion_atom_site_label_2
_geom_torsion_atom_site_label_3
_geom_torsion_atom_site_label_4
_geom_torsion
C8 O3 C2 C3 103.1(2)
C8 O3 C2 C1 -81.2(2)
C6 C1 C2 C3 0.2(3)
C7 C1 C2 C3 -178.77(17)
C6 C1 C2 O3 -175.29(17)
C7 C1 C2 O3 5.7(3)
O3 C2 C3 C4 175.75(17)
C1 C2 C3 C4 0.0(3)
C2 C3 C4 C5 -0.3(3)
C3 C4 C5 C6 0.3(3)
C3 C4 C5 Br1 -179.75(15)
C4 C5 C6 C1 0.0(3)
Br1 C5 C6 C1 -179.95(15)
C2 C1 C6 C5 -0.3(3)
C7 C1 C6 C5 178.77(18)
C6 C1 C7 O2 -173.09(18)
C2 C1 C7 O2 5.9(3)
C6 C1 C7 O1 6.0(2)
C2 C1 C7 O1 -175.02(17)
C2 O3 C8 O4 -8.0(3)
C2 O3 C8 C9 171.97(17)
